data_1561824
loop_
_publ_author_name
'Zhang, Xiaowei'
'Xing, Peiqi'
'Geng, Xiujuan'
'Sun, Daofeng'
'Xiao, Zhenyu'
'Wang, Lei'

_publ_section_title
;
 Transition metal coordination polymers based on tetrabromoterephthalic
 and bis(imidazole) ligands: Syntheses, structures, topological analysis
 and photoluminescence properties
;
_journal_name_full 'Journal of Solid State Chemistry'
_journal_page_first 49
_journal_page_last 61
_journal_paper_doi 10.1016/j.jssc.2015.05.008
_journal_volume 229
_journal_year 2015
_chemical_formula_moiety 'C22 H14 Br4 Cd N4 O4'
_chemical_formula_sum 'C22 H14 Br4 Cd N4 O4'
_chemical_formula_weight 830.41
_space_group_crystal_system monoclinic
_space_group_IT_number 13
_space_group_name_Hall '-P 2yc'
_space_group_name_H-M_alt 'P 1 2/c 1'
_atom_sites_solution_hydrogens geom
_atom_sites_solution_primary iterative
_atom_sites_solution_secondary difmap
_cell_angle_alpha 90.00
_cell_angle_beta 93.8224(15)
_cell_angle_gamma 90.00
_cell_formula_units_Z 4
_cell_length_a 18.3022(3)
_cell_length_b 8.84836(16)
_cell_length_c 17.5015(3)
_cell_measurement_reflns_used 5469
_cell_measurement_temperature 292.82(10)
_cell_measurement_theta_max 70.0690
_cell_measurement_theta_min 3.3770
_cell_volume 2827.97(8)
_computing_cell_refinement
;
CrysAlisPro, Agilent Technologies,
Version 1.171.36.32 (release 02-08-2013 CrysAlis171 .NET)
(compiled Aug  2 2013,16:46:58)
;
_computing_data_collection
;
CrysAlisPro, Agilent Technologies,
Version 1.171.36.32 (release 02-08-2013 CrysAlis171 .NET)
(compiled Aug  2 2013,16:46:58)
;
_computing_data_reduction
;
CrysAlisPro, Agilent Technologies,
Version 1.171.36.32 (release 02-08-2013 CrysAlis171 .NET)
(compiled Aug  2 2013,16:46:58)
;
_computing_molecular_graphics 'Olex2 (Dolomanov et al., 2009)'
_computing_publication_material 'Olex2 (Dolomanov et al., 2009)'
_computing_structure_refinement 'XL (Sheldrick, 2008)'
_computing_structure_solution
;
Superflip (Palatinus & Chapuis, 2007;Palatinus & van der Lee, 2008;
Palatinus et al., 2012)
;
_diffrn_ambient_temperature 292.82(10)
_diffrn_detector_area_resol_mean 16.0450
_diffrn_measured_fraction_theta_full 0.999
_diffrn_measured_fraction_theta_max 0.999
_diffrn_measurement_details
;
#__ type_ start__ end____ width___ exp.time_
  1 omega  -12.00   15.00   1.0000    1.0000
omega____ theta____ kappa____ phi______ frames
    -        0.0000   57.0000  -90.0000 27

#__ type_ start__ end____ width___ exp.time_
  2 omega   18.00   68.00   1.0000    1.0000
omega____ theta____ kappa____ phi______ frames
    -        0.0000   57.0000    0.0000 50

#__ type_ start__ end____ width___ exp.time_
  3 omega  -19.00    7.00   1.0000    1.0000
omega____ theta____ kappa____ phi______ frames
    -        0.0000   57.0000    0.0000 26

#__ type_ start__ end____ width___ exp.time_
  4 omega   24.00   61.00   1.0000    1.0000
omega____ theta____ kappa____ phi______ frames
    -        0.0000   57.0000  -90.0000 37

#__ type_ start__ end____ width___ exp.time_
  5 omega   32.00  121.00   1.0000    1.0000
omega____ theta____ kappa____ phi______ frames
    -       54.0000   57.0000  -90.0000 89

#__ type_ start__ end____ width___ exp.time_
  6 omega   37.00   98.00   1.0000    1.0000
omega____ theta____ kappa____ phi______ frames
    -       54.0000   38.0000 -150.0000 61

#__ type_ start__ end____ width___ exp.time_
  7 omega   49.00   80.00   1.0000    1.0000
omega____ theta____ kappa____ phi______ frames
    -       54.0000 -125.0000 -180.0000 31

#__ type_ start__ end____ width___ exp.time_
  8 omega  -15.00   27.00   1.0000    1.0000
omega____ theta____ kappa____ phi______ frames
    -       54.0000  -57.0000  -60.0000 42

#__ type_ start__ end____ width___ exp.time_
  9 omega   83.00  110.00   1.0000    1.0000
omega____ theta____ kappa____ phi______ frames
    -       54.0000 -125.0000 -180.0000 27

#__ type_ start__ end____ width___ exp.time_
 10 omega   49.00   76.00   1.0000    1.0000
omega____ theta____ kappa____ phi______ frames
    -       54.0000  -57.0000  -60.0000 27

#__ type_ start__ end____ width___ exp.time_
 11 omega   86.00  119.00   1.0000    1.0000
omega____ theta____ kappa____ phi______ frames
    -       54.0000   57.0000 -150.0000 33

#__ type_ start__ end____ width___ exp.time_
 12 omega  110.00  174.00   1.0000    1.0000
omega____ theta____ kappa____ phi______ frames
    -      108.0000   38.0000 -150.0000 64

#__ type_ start__ end____ width___ exp.time_
 13 omega   65.00  107.00   1.0000    1.0000
omega____ theta____ kappa____ phi______ frames
    -      108.0000 -111.0000  -60.0000 42

#__ type_ start__ end____ width___ exp.time_
 14 omega   78.00  139.00   1.0000    1.0000
omega____ theta____ kappa____ phi______ frames
    -      108.0000  -91.0000  120.0000 61

#__ type_ start__ end____ width___ exp.time_
 15 omega   40.00   91.00   1.0000    1.0000
omega____ theta____ kappa____ phi______ frames
    -      108.0000  -38.0000  -60.0000 51

#__ type_ start__ end____ width___ exp.time_
 16 omega   47.00   96.00   1.0000    1.0000
omega____ theta____ kappa____ phi______ frames
    -      108.0000  -50.0000  -90.0000 49

#__ type_ start__ end____ width___ exp.time_
 17 omega   37.00   93.00   1.0000    1.0000
omega____ theta____ kappa____ phi______ frames
    -      108.0000  -38.0000 -180.0000 56

#__ type_ start__ end____ width___ exp.time_
 18 omega   35.00   70.00   1.0000    1.0000
omega____ theta____ kappa____ phi______ frames
    -      108.0000  -91.0000  120.0000 35

#__ type_ start__ end____ width___ exp.time_
 19 omega   39.00  157.00   1.0000    1.0000
omega____ theta____ kappa____ phi______ frames
    -      108.0000   12.0000    0.0000 118

#__ type_ start__ end____ width___ exp.time_
 20 omega  -66.00  -10.00   1.0000    1.0000
omega____ theta____ kappa____ phi______ frames
    -        0.0000  139.0000  153.0000 56
;
_diffrn_measurement_device_type 'SuperNova, Dual, Cu at zero, Eos'
_diffrn_measurement_method '\w scans'
_diffrn_orient_matrix_UB_11 0.0465912000
_diffrn_orient_matrix_UB_12 0.0041004000
_diffrn_orient_matrix_UB_13 -0.0700839000
_diffrn_orient_matrix_UB_21 -0.0703114000
_diffrn_orient_matrix_UB_22 -0.0033274000
_diffrn_orient_matrix_UB_23 -0.0535023000
_diffrn_orient_matrix_UB_31 -0.0024799000
_diffrn_orient_matrix_UB_32 0.1740732000
_diffrn_orient_matrix_UB_33 0.0006101000
_diffrn_radiation_monochromator mirror
_diffrn_radiation_type CuK\a
_diffrn_radiation_wavelength 1.54184
_diffrn_reflns_av_R_equivalents 0.0404
_diffrn_reflns_av_unetI/netI 0.0489
_diffrn_reflns_limit_h_max 20
_diffrn_reflns_limit_h_min -21
_diffrn_reflns_limit_k_max 10
_diffrn_reflns_limit_k_min -6
_diffrn_reflns_limit_l_max 20
_diffrn_reflns_limit_l_min -20
_diffrn_reflns_number 10221
_diffrn_reflns_theta_full 67.08
_diffrn_reflns_theta_max 67.08
_diffrn_reflns_theta_min 4.84
_diffrn_source 'SuperNova (Cu) X-ray Source'
_exptl_absorpt_coefficient_mu 13.097
_exptl_absorpt_correction_T_max 1.00000
_exptl_absorpt_correction_T_min 0.08407
_exptl_absorpt_correction_type multi-scan
_exptl_absorpt_process_details
;
CrysAlisPro, Agilent Technologies,
Version 1.171.36.32 (release 02-08-2013 CrysAlis171 .NET)
(compiled Aug  2 2013,16:46:58)
Empirical absorption correction using spherical harmonics,
 implemented in SCALE3 ABSPACK scaling algorithm.
;
_exptl_crystal_colour
;
;
_exptl_crystal_density_diffrn 1.950
_exptl_crystal_density_method 'not measured'
_exptl_crystal_description block
_exptl_crystal_F_000 1576
_exptl_crystal_size_max 0.12
_exptl_crystal_size_mid 0.1
_exptl_crystal_size_min 0.08
_refine_diff_density_max 1.992
_refine_diff_density_min -1.409
_refine_diff_density_rms 0.228
_refine_ls_extinction_method none
_refine_ls_goodness_of_fit_ref 1.044
_refine_ls_hydrogen_treatment constr
_refine_ls_matrix_type full
_refine_ls_number_parameters 316
_refine_ls_number_reflns 5058
_refine_ls_number_restraints 0
_refine_ls_restrained_S_all 1.044
_refine_ls_R_factor_all 0.0642
_refine_ls_R_factor_gt 0.0583
_refine_ls_shift/su_max 0.001
_refine_ls_shift/su_mean 0.000
_refine_ls_structure_factor_coef Fsqd
_refine_ls_weighting_details 'calc w=1/[\s^2^(Fo^2^)+(0.1244P)^2^+5.6362P] where P=(Fo^2^+2Fc^2^)/3'
_refine_ls_weighting_scheme calc
_refine_ls_wR_factor_gt 0.1770
_refine_ls_wR_factor_ref 0.1862
_reflns_number_gt 4390
_reflns_number_total 5058
_reflns_threshold_expression >2sigma(I)
_cod_data_source_file JSSC-2015-229-49.cif
_cod_data_source_block 4
_cod_original_cell_volume 2827.95(9)
_cod_database_code 1561824
_chemical_oxdiff_formula 'C H O N Br Cd'
_reflns_odcompleteness_completeness 99.93
_reflns_odcompleteness_iscentric 1
_reflns_odcompleteness_theta 66.97
_olex2_refinement_description
;
1. Fixed Uiso
 At 1.2 times of:
  All C(H) groups, All C(H,H) groups
2.a Secondary CH2 refined with riding coordinates:
 C19(H19A,H19B), C12(H12A,H12B)
2.b Aromatic/amide H refined with riding coordinates:
 C9(H9), C14(H14), C20(H20), C15(H15), C21(H21), C10(H10), C11(H11), C16(H16),
 C22(H22), C17(H17)
;

loop_
_space_group_symop_id
_space_group_symop_operation_xyz
1 'x, y, z'
2 '-x, y, -z+1/2'
3 '-x, -y, -z'
4 'x, -y, z-1/2'

loop_
_atom_site_label
_atom_site_type_symbol
_atom_site_fract_x
_atom_site_fract_y
_atom_site_fract_z
_atom_site_U_iso_or_equiv
_atom_site_adp_type
_atom_site_occupancy
_atom_site_calc_flag
_atom_site_disorder_assembly
_atom_site_disorder_group
_atom_site_refinement_flags_posn
Cd1 Cd 0.19458(2) 0.50928(5) 0.54661(3) 0.02908(19) Uani 1 d . . .
Br1 Br 0.61573(4) 0.62873(11) 0.63511(4) 0.0469(3) Uani 1 d . . .
Br2 Br 0.44121(5) 0.56551(17) 0.66814(5) 0.0676(4) Uani 1 d . . .
Br3 Br 0.13175(6) 0.99615(11) 0.63530(6) 0.0584(3) Uani 1 d . . .
Br4 Br -0.01529(5) 0.71585(10) 0.38107(6) 0.0568(3) Uani 1 d . . .
O1 O 0.0842(3) 0.6462(6) 0.5681(4) 0.0494(14) Uani 1 d . . .
O2 O 0.1531(3) 0.7305(6) 0.4796(4) 0.0496(15) Uani 1 d . . .
O4 O 0.3234(3) 0.3419(8) 0.5494(3) 0.0545(15) Uani 1 d . . .
C2 C 0.4253(4) 0.4813(8) 0.5127(4) 0.0325(15) Uani 1 d . . .
O3 O 0.3069(3) 0.5831(8) 0.5166(4) 0.0525(15) Uani 1 d . . .
N1 N 0.1562(3) 0.3305(7) 0.4637(4) 0.0372(14) Uani 1 d . . .
C4 C 0.5492(4) 0.5495(9) 0.5579(4) 0.0325(15) Uani 1 d . . .
C6 C 0.0484(3) 0.8786(7) 0.5076(4) 0.0272(13) Uani 1 d . . .
N3 N 0.2447(4) -0.3458(7) 0.2772(3) 0.0399(14) Uani 1 d . . .
C7 C 0.0549(4) 0.9990(7) 0.5573(4) 0.0286(14) Uani 1 d . . .
C3 C 0.4756(4) 0.5313(9) 0.5707(4) 0.0331(15) Uani 1 d . . .
C8 C -0.0064(3) 0.8804(8) 0.4494(4) 0.0288(13) Uani 1 d . . .
C5 C 0.0998(3) 0.7410(8) 0.5193(4) 0.0318(14) Uani 1 d . . .
N2 N 0.1568(4) 0.1288(7) 0.3921(4) 0.0463(16) Uani 1 d . . .
C9 C 0.1938(4) 0.2085(9) 0.4467(5) 0.0416(17) Uani 1 d . . .
H9 H 0.2394 0.1821 0.4695 0.050 Uiso 1 calc . . R
C1 C 0.3450(4) 0.4654(10) 0.5274(4) 0.0402(17) Uani 1 d . . .
C14 C 0.2486(4) 0.1527(8) 0.2669(4) 0.0398(16) Uani 1 d . . .
H14 H 0.2138 0.2272 0.2739 0.048 Uiso 1 calc . . R
C20 C 0.2551(4) -0.3717(9) 0.2038(4) 0.0400(17) Uani 1 d . . .
H20 H 0.2944 -0.3341 0.1786 0.048 Uiso 1 calc . . R
C15 C 0.3029(5) 0.1787(10) 0.2179(5) 0.053(2) Uani 1 d . . .
H15 H 0.3033 0.2682 0.1901 0.064 Uiso 1 calc . . R
C21 C 0.1825(5) -0.4184(10) 0.2929(4) 0.050(2) Uani 1 d . . .
H21 H 0.1611 -0.4204 0.3397 0.060 Uiso 1 calc . . R
C19 C 0.2919(5) -0.2516(9) 0.3294(5) 0.052(2) Uani 1 d . . .
H19A H 0.3402 -0.2966 0.3363 0.063 Uiso 1 calc . . R
H19B H 0.2714 -0.2462 0.3790 0.063 Uiso 1 calc . . R
C13 C 0.2450(5) 0.0172(8) 0.3059(5) 0.0412(18) Uani 1 d . . .
C10 C 0.0923(4) 0.3256(9) 0.4186(5) 0.0419(17) Uani 1 d . . .
H10 H 0.0548 0.3964 0.4192 0.050 Uiso 1 calc . . R
C18 C 0.2979(4) -0.0944(9) 0.2967(4) 0.0406(17) Uani 1 d . . .
C11 C 0.0919(5) 0.2014(10) 0.3727(5) 0.051(2) Uani 1 d . . .
H11 H 0.0556 0.1720 0.3361 0.061 Uiso 1 calc . . R
C16 C 0.3563(6) 0.0730(12) 0.2102(6) 0.063(3) Uani 1 d . . .
H16 H 0.3945 0.0929 0.1792 0.076 Uiso 1 calc . . R
C12 C 0.1818(7) -0.0106(9) 0.3565(6) 0.061(3) Uani 1 d . . .
H12A H 0.1413 -0.0552 0.3259 0.073 Uiso 1 calc . . R
H12B H 0.1973 -0.0822 0.3963 0.073 Uiso 1 calc . . R
C22 C 0.1575(5) -0.4876(9) 0.2277(5) 0.0426(19) Uani 1 d . . .
H22 H 0.1157 -0.5471 0.2218 0.051 Uiso 1 calc . . R
C17 C 0.3539(6) -0.0629(13) 0.2482(6) 0.065(3) Uani 1 d . . .
H17 H 0.3899 -0.1349 0.2416 0.078 Uiso 1 calc . . R
N4 N 0.2038(3) -0.4559(7) 0.1716(3) 0.0358(13) Uani 1 d . . .

loop_
_atom_site_aniso_label
_atom_site_aniso_U_11
_atom_site_aniso_U_22
_atom_site_aniso_U_33
_atom_site_aniso_U_23
_atom_site_aniso_U_13
_atom_site_aniso_U_12
Cd1 0.0218(3) 0.0371(3) 0.0281(3) 0.00203(17) 0.0001(2) 0.01102(17)
Br1 0.0311(4) 0.0768(6) 0.0310(4) -0.0159(4) -0.0114(3) -0.0022(4)
Br2 0.0339(5) 0.1384(11) 0.0305(5) -0.0334(5) 0.0029(3) 0.0073(5)
Br3 0.0456(5) 0.0659(6) 0.0585(6) -0.0081(4) -0.0363(5) 0.0162(4)
Br4 0.0569(5) 0.0495(5) 0.0607(6) -0.0216(4) -0.0204(4) 0.0138(4)
O1 0.035(3) 0.048(3) 0.065(4) 0.026(3) 0.005(3) 0.016(2)
O2 0.037(3) 0.048(3) 0.065(4) 0.024(3) 0.017(3) 0.022(2)
O4 0.038(3) 0.080(4) 0.046(3) -0.002(3) 0.003(3) -0.003(3)
C2 0.020(3) 0.049(4) 0.029(4) -0.009(3) -0.002(3) 0.007(3)
O3 0.022(2) 0.073(4) 0.062(4) 0.000(3) 0.001(2) 0.011(3)
N1 0.026(3) 0.047(3) 0.039(3) -0.008(3) 0.003(2) 0.005(3)
C4 0.019(3) 0.053(4) 0.024(3) -0.012(3) -0.007(2) 0.007(3)
C6 0.018(3) 0.029(3) 0.034(3) 0.008(3) -0.002(2) 0.004(2)
N3 0.058(4) 0.032(3) 0.030(3) -0.004(2) -0.002(3) 0.005(3)
C7 0.021(3) 0.032(4) 0.032(4) 0.007(2) -0.005(3) 0.005(2)
C3 0.019(3) 0.058(4) 0.021(3) -0.013(3) -0.003(3) 0.010(3)
C8 0.021(3) 0.033(3) 0.032(3) 0.002(3) -0.004(3) 0.002(3)
C5 0.017(3) 0.035(3) 0.041(4) 0.004(3) -0.007(3) 0.004(3)
N2 0.050(4) 0.039(3) 0.052(4) -0.009(3) 0.015(3) -0.009(3)
C9 0.030(3) 0.049(4) 0.046(4) -0.007(3) 0.008(3) -0.001(3)
C1 0.024(4) 0.067(5) 0.029(4) -0.003(4) -0.004(3) 0.002(4)
C14 0.039(4) 0.035(4) 0.045(4) -0.002(3) -0.002(3) -0.004(3)
C20 0.040(4) 0.048(4) 0.032(4) -0.004(3) 0.003(3) -0.004(3)
C15 0.064(6) 0.049(5) 0.046(5) -0.005(4) 0.005(4) -0.017(4)
C21 0.075(6) 0.047(5) 0.030(4) 0.005(3) 0.017(4) 0.000(4)
C19 0.075(6) 0.042(4) 0.036(4) -0.012(3) -0.020(4) 0.014(4)
C13 0.051(5) 0.037(4) 0.035(4) -0.013(3) -0.002(4) -0.007(3)
C10 0.031(4) 0.048(4) 0.046(4) 0.003(3) 0.000(3) -0.001(3)
C18 0.046(4) 0.040(4) 0.033(4) -0.013(3) -0.010(3) 0.001(3)
C11 0.042(4) 0.063(5) 0.047(5) 0.002(4) -0.003(4) -0.012(4)
C16 0.057(6) 0.070(6) 0.064(6) -0.011(5) 0.018(5) -0.016(5)
C12 0.085(8) 0.039(4) 0.061(6) -0.016(4) 0.027(6) -0.013(4)
C22 0.050(5) 0.043(4) 0.035(4) 0.003(3) 0.007(4) -0.006(3)
C17 0.048(5) 0.072(7) 0.074(7) -0.021(5) -0.001(5) 0.007(5)
N4 0.031(3) 0.044(3) 0.031(3) -0.004(3) -0.001(3) -0.007(3)

loop_
_atom_type_symbol
_atom_type_description
_atom_type_scat_dispersion_real
_atom_type_scat_dispersion_imag
_atom_type_scat_source
C C 0.0181 0.0091 'International Tables Vol C Tables 4.2.6.8 and 6.1.1.4'
H H 0.0000 0.0000 'International Tables Vol C Tables 4.2.6.8 and 6.1.1.4'
Br Br -0.6763 1.2805 'International Tables Vol C Tables 4.2.6.8 and 6.1.1.4'
Cd Cd 0.1185 4.6533 'International Tables Vol C Tables 4.2.6.8 and 6.1.1.4'
N N 0.0311 0.0180 'International Tables Vol C Tables 4.2.6.8 and 6.1.1.4'
O O 0.0492 0.0322 'International Tables Vol C Tables 4.2.6.8 and 6.1.1.4'

loop_
_geom_angle_atom_site_label_1
_geom_angle_atom_site_label_2
_geom_angle_atom_site_label_3
_geom_angle
_geom_angle_site_symmetry_1
_geom_angle_site_symmetry_3
O1 Cd1 C5 27.35(19) . .
O2 Cd1 O1 54.52(17) . .
O2 Cd1 C5 27.22(19) . .
O3 Cd1 O1 132.8(2) . .
O3 Cd1 O2 85.0(2) . .
O3 Cd1 C5 108.8(2) . .
N1 Cd1 O1 103.2(2) . .
N1 Cd1 O2 100.7(2) . .
N1 Cd1 O3 107.9(2) . .
N1 Cd1 C5 104.6(2) . .
N1 Cd1 N4 119.2(2) . 4_556
N4 Cd1 O1 87.9(2) 4_556 .
N4 Cd1 O2 131.1(2) 4_556 .
N4 Cd1 O3 106.2(2) 4_556 .
N4 Cd1 C5 109.8(2) 4_556 .
C5 O1 Cd1 89.9(4) . .
C5 O2 Cd1 91.2(4) . .
C4 C2 C3 118.0(7) 3_666 .
C4 C2 C1 121.7(7) 3_666 .
C3 C2 C1 120.3(6) . .
C1 O3 Cd1 103.3(5) . .
C9 N1 Cd1 125.4(5) . .
C9 N1 C10 106.3(7) . .
C10 N1 Cd1 128.3(5) . .
C2 C4 Br1 118.2(5) 3_666 .
C2 C4 C3 120.8(6) 3_666 .
C3 C4 Br1 120.9(5) . .
C7 C6 C8 119.1(6) . .
C7 C6 C5 120.0(6) . .
C8 C6 C5 120.9(6) . .
C20 N3 C21 106.9(7) . .
C20 N3 C19 125.5(7) . .
C21 N3 C19 127.6(7) . .
C6 C7 Br3 118.4(5) . .
C6 C7 C8 120.9(6) . 3_576
C8 C7 Br3 120.7(5) 3_576 .
C2 C3 Br2 117.8(5) . .
C4 C3 Br2 120.9(5) . .
C4 C3 C2 121.3(6) . .
C6 C8 Br4 119.1(5) . .
C6 C8 C7 120.0(6) . 3_576
C7 C8 Br4 120.8(5) 3_576 .
O1 C5 Cd1 62.7(4) . .
O1 C5 C6 117.2(6) . .
O2 C5 Cd1 61.5(3) . .
O2 C5 O1 124.1(6) . .
O2 C5 C6 118.7(6) . .
C6 C5 Cd1 176.5(5) . .
C9 N2 C11 108.6(7) . .
C9 N2 C12 126.1(8) . .
C11 N2 C12 125.2(8) . .
N1 C9 N2 110.1(7) . .
O4 C1 C2 118.0(7) . .
O4 C1 O3 126.4(7) . .
O3 C1 C2 115.5(8) . .
C15 C14 C13 120.9(8) . .
N4 C20 N3 111.8(7) . .
C16 C15 C14 119.9(9) . .
C22 C21 N3 106.6(7) . .
N3 C19 C18 109.9(6) . .
C14 C13 C18 119.9(8) . .
C14 C13 C12 119.4(8) . .
C18 C13 C12 120.7(8) . .
C11 C10 N1 109.7(7) . .
C13 C18 C19 122.5(8) . .
C13 C18 C17 117.9(8) . .
C17 C18 C19 119.2(8) . .
C10 C11 N2 105.2(7) . .
C15 C16 C17 120.2(9) . .
N2 C12 C13 112.4(7) . .
C21 C22 N4 108.9(8) . .
C16 C17 C18 121.0(9) . .
C20 N4 Cd1 123.4(5) . 4
C20 N4 C22 105.8(6) . .
C22 N4 Cd1 130.5(5) . 4

loop_
_geom_bond_atom_site_label_1
_geom_bond_atom_site_label_2
_geom_bond_distance
_geom_bond_site_symmetry_2
Cd1 O1 2.406(5) .
Cd1 O2 2.381(5) .
Cd1 O3 2.252(6) .
Cd1 N1 2.228(6) .
Cd1 C5 2.707(6) .
Cd1 N4 2.233(6) 4_556
Br1 C4 1.892(7) .
Br2 C3 1.881(7) .
Br3 C7 1.893(7) .
Br4 C8 1.884(7) .
O1 C5 1.244(9) .
O2 C5 1.238(8) .
O4 C1 1.232(11) .
C2 C4 1.377(10) 3_666
C2 C3 1.395(10) .
C2 C1 1.516(10) .
O3 C1 1.261(10) .
N1 C9 1.325(10) .
N1 C10 1.367(10) .
C4 C2 1.377(10) 3_666
C4 C3 1.389(9) .
C6 C7 1.376(10) .
C6 C8 1.381(9) .
C6 C5 1.545(9) .
N3 C20 1.332(10) .
N3 C21 1.352(11) .
N3 C19 1.473(10) .
C7 C8 1.388(9) 3_576
C8 C7 1.388(9) 3_576
N2 C9 1.335(10) .
N2 C11 1.372(11) .
N2 C12 1.469(11) .
C14 C15 1.375(12) .
C14 C13 1.383(11) .
C20 N4 1.298(10) .
C15 C16 1.366(15) .
C21 C22 1.349(12) .
C19 C18 1.511(12) .
C13 C18 1.400(12) .
C13 C12 1.523(13) .
C10 C11 1.361(12) .
C18 C17 1.401(13) .
C16 C17 1.376(17) .
C22 N4 1.367(10) .
N4 Cd1 2.233(6) 4
